data_2007306
loop_
_publ_author_name
' Philip J. Cox'
' Abu T. Md. Anisuzzaman'
' R. Howard Pryce-Jones'
' Graham G. Skellern'
' Alastair J. Florence'
' Norman Shankland'

_publ_section_title
;
 2-Amino-5-nitrobenzophenone and
 2'-Fluoro-2-methylamino-5-nitrobenzophenone
;
_journal_issue 6
_journal_name_full 'Acta Crystallographica Section C'
_journal_page_first 856
_journal_page_last 859
_journal_paper_doi 10.1107/S0108270197018969
_journal_volume 54
_journal_year 1998
_chemical_formula_moiety 'C14 H11 F N2 O3'
_chemical_formula_sum 'C14 H11 F N2 O3'
_chemical_formula_weight 274.25
_chemical_name_systematic
;
2-methylamino-9-fluoro-5-nitrobenzophenone
;
_space_group_IT_number 14
_symmetry_cell_setting monoclinic
_symmetry_space_group_name_Hall '-P 2yn'
_symmetry_space_group_name_H-M 'P 1 21/n 1'
_cell_angle_alpha 90.00
_cell_angle_beta 94.7480(11)
_cell_angle_gamma 90.00
_cell_formula_units_Z 4
_cell_length_a 4.2150(17)
_cell_length_b 13.6020(18)
_cell_length_c 21.547(7)
_cell_measurement_reflns_used 250
_cell_measurement_temperature 150(2)
_cell_measurement_theta_max 24.98
_cell_measurement_theta_min 2.42
_cell_volume 1231.1(7)
_computing_molecular_graphics 'ZORTEP (Zsolani, 1997)'
_computing_structure_refinement 'SHELXL97 (Sheldrick, 1997)'
_computing_structure_solution 'SIR92 (Altomare et al., 1994)'
_diffrn_ambient_temperature 150(2)
_diffrn_measured_fraction_theta_full 0.870
_diffrn_measured_fraction_theta_max 0.870
_diffrn_measurement_device_type 'Delft Instruments FAST diffractometer'
_diffrn_measurement_method Area-detector
_diffrn_radiation_monochromator graphite
_diffrn_radiation_source 'fine-focus sealed tube'
_diffrn_radiation_type MoK\a
_diffrn_radiation_wavelength 0.7107
_diffrn_reflns_av_R_equivalents 0.0943
_diffrn_reflns_av_sigmaI/netI 0.2214
_diffrn_reflns_limit_h_max 3
_diffrn_reflns_limit_h_min -4
_diffrn_reflns_limit_k_max 14
_diffrn_reflns_limit_k_min -15
_diffrn_reflns_limit_l_max 24
_diffrn_reflns_limit_l_min -25
_diffrn_reflns_number 5315
_diffrn_reflns_theta_full 24.98
_diffrn_reflns_theta_max 24.98
_diffrn_reflns_theta_min 2.42
_exptl_absorpt_coefficient_mu 0.116
_exptl_absorpt_correction_type none
_exptl_crystal_colour yellow
_exptl_crystal_density_diffrn 1.480
_exptl_crystal_density_method 'not measured'
_exptl_crystal_description needle
_exptl_crystal_F_000 568
_exptl_crystal_size_max 0.22
_exptl_crystal_size_mid 0.18
_exptl_crystal_size_min 0.12
_refine_diff_density_max 0.156
_refine_diff_density_min -0.139
_refine_ls_extinction_method none
_refine_ls_goodness_of_fit_ref 0.496
_refine_ls_hydrogen_treatment H_atoms:_see_text
_refine_ls_matrix_type full
_refine_ls_number_parameters 184
_refine_ls_number_reflns 1946
_refine_ls_number_restraints 0
_refine_ls_restrained_S_all 0.496
_refine_ls_R_factor_all 0.1122
_refine_ls_R_factor_gt 0.0334
_refine_ls_shift/su_max <0.001
_refine_ls_shift/su_mean 0.000
_refine_ls_structure_factor_coef Fsqd
_refine_ls_weighting_details 'w = 1/\s^2^(Fo^2^)'
_refine_ls_weighting_scheme calc
_refine_ls_wR_factor_ref 0.0682
_reflns_number_gt 736
_reflns_number_total 1946
_reflns_threshold_expression I>2\s(I)
_cod_data_source_file bm1214.cif
_cod_data_source_block IV
_cod_depositor_comments
;
The following automatic conversions were performed:
'_symmetry_cell_setting' value 'Monoclinic' changed to 'monoclinic'
according to '/home/saulius/struct/CIF-dictionaries/cif_core.dic'
dictionary named 'cif_core.dic' version 2.4.1 from
2010-06-29.

'_geom_bond_publ_flag' value 'Y' changed to 'y' according to
'/home/saulius/struct/CIF-dictionaries/cif_core.dic' dictionary named
'cif_core.dic' version 2.4.1 from 2010-06-29 (6
times).

'_geom_bond_publ_flag' value 'N' changed to 'n' according to
'/home/saulius/struct/CIF-dictionaries/cif_core.dic' dictionary named
'cif_core.dic' version 2.4.1 from 2010-06-29 (15 times).

Automatic conversion script
Id: cif_fix_enum 1527 2010-12-29 10:47:43Z saulius 

The following automatic conversions were performed:

'_symmetry_cell_setting' value 'Monoclinic' changed to 'monoclinic'
according to /home/saulius/struct/CIF-dictionaries/cif_core.dic
dictionary named 'cif_core.dic' version 2.4.1 from 2010-06-29.

Automatic conversion script
Id: cif_fix_values 1715 2011-07-08 13:25:40Z adriana 

The following automatic conversions were performed:

'_refine_ls_weighting_scheme' value 'calc w = 1/\s^2^(Fo^2^)' was
changed to 'calc'. New tag '_refine_ls_weighting_details' was
created. The value of the new tag was set to 'w = 1/\s^2^(Fo^2^)'.

Automatic conversion script
Id: cif_fix_values 3143 2015-03-26 13:38:13Z robertas 
;
_cod_original_sg_symbol_H-M 'P 21/n'
_cod_database_code 2007306

loop_
_symmetry_equiv_pos_as_xyz
'x, y, z'
'-x+1/2, y+1/2, -z+1/2'
'-x, -y, -z'
'x-1/2, -y-1/2, z-1/2'

loop_
_atom_site_label
_atom_site_fract_x
_atom_site_fract_y
_atom_site_fract_z
_atom_site_U_iso_or_equiv
_atom_site_adp_type
_atom_site_calc_flag
_atom_site_refinement_flags
_atom_site_occupancy
_atom_site_disorder_assembly
_atom_site_disorder_group
_atom_site_type_symbol
F1 .1197(4) .37583(12) .02766(8) .0400(5) Uani d . 1 . . F
O1 .1869(5) .09796(15) -.00273(9) .0380(6) Uani d . 1 . . O
O2 .9377(5) .35503(16) .25413(10) .0433(7) Uani d . 1 . . O
O3 .9450(5) .41232(17) .16025(10) .0447(7) Uani d . 1 . . O
N1 .1046(5) .03345(17) .11140(11) .0286(7) Uani d . 1 . . N
H1 .0626 .0256 .0710 .026(3) Uiso calc R 1 . . H
N2 .8582(6) .3510(2) .19769(13) .0322(7) Uani d . 1 . . N
C1 .3884(7) .1822(2) .08866(13) .0225(8) Uani d . 1 . . C
C2 .2802(7) .1116(2) .13109(13) .0236(8) Uani d . 1 . . C
C3 .3654(7) .1256(2) .19589(13) .0281(8) Uani d . 1 . . C
H3 .2916 .0802 .2249 .026(3) Uiso calc R 1 . . H
C4 .5508(7) .2031(2) .21729(14) .0289(8) Uani d . 1 . . C
H4 .6073 .2107 .2606 .026(3) Uiso calc R 1 . . H
C5 .6560(7) .2706(2) .17490(14) .0231(8) Uani d . 1 . . C
C6 .5761(7) .2603(2) .11215(14) .0238(8) Uani d . 1 . . C
H6 .6504 .3073 .0842 .026(3) Uiso calc R 1 . . H
C7 .3119(7) .1723(2) .02075(14) .0256(8) Uani d . 1 . . C
C8 .3961(7) .2531(2) -.02285(13) .0224(7) Uani d . 1 . . C
C9 .2946(7) .3492(2) -.02019(13) .0251(8) Uani d . 1 . . C
C10 .3529(7) .4192(2) -.06339(13) .0313(8) Uani d . 1 . . C
H10 .2759 .4844 -.0596 .026(3) Uiso calc R 1 . . H
C11 .5245(7) .3936(2) -.11234(14) .0363(9) Uani d . 1 . . C
H11 .5712 .4414 -.1424 .026(3) Uiso calc R 1 . . H
C12 .6295(7) .2974(3) -.11775(14) .0364(9) Uani d . 1 . . C
H12 .7469 .2795 -.1518 .026(3) Uiso calc R 1 . . H
C13 .5644(7) .2279(2) -.07405(13) .0302(8) Uani d . 1 . . C
H13 .6343 .1621 -.0787 .026(3) Uiso calc R 1 . . H
C14 -.0218(7) -.0399(2) .15307(13) .0325(9) Uani d . 1 . . C
H14A -.1426 -.0897 .1282 .070(6) Uiso calc R 1 . . H
H14B -.1619 -.0073 .1808 .070(6) Uiso calc R 1 . . H
H14C .1550 -.0714 .1779 .070(6) Uiso calc R 1 . . H

loop_
_atom_site_aniso_label
_atom_site_aniso_U_11
_atom_site_aniso_U_22
_atom_site_aniso_U_33
_atom_site_aniso_U_12
_atom_site_aniso_U_13
_atom_site_aniso_U_23
F1 .0455(12) .0370(12) .0389(11) .0060(10) .0108(10) -.0005(10)
O1 .0552(16) .0294(14) .0280(13) -.0147(13) -.0052(12) -.0035(12)
O2 .0525(16) .0520(17) .0231(13) -.0076(13) -.0101(12) -.0111(13)
O3 .0541(16) .0413(16) .0372(15) -.0165(13) -.0049(12) .0034(13)
N1 .0352(16) .0299(17) .0202(15) -.0003(15) -.0021(13) .0049(14)
N2 .0271(18) .0363(19) .0325(19) .0036(15) -.0020(15) -.0069(16)
C1 .0217(19) .0230(19) .0223(19) .0037(16) -.0006(15) .0022(16)
C2 .0220(19) .022(2) .027(2) .0016(16) .0002(15) -.0055(16)
C3 .031(2) .031(2) .0220(19) .0026(18) .0018(16) .0006(17)
C4 .034(2) .037(2) .0167(18) .0032(18) .0020(16) -.0049(17)
C5 .0206(19) .0253(19) .0227(19) .0049(16) -.0034(15) -.0050(17)
C6 .0266(19) .0220(19) .0225(19) .0055(17) -.0006(15) .0004(16)
C7 .025(2) .024(2) .027(2) .0002(16) -.0003(16) -.0019(17)
C8 .0230(19) .024(2) .0196(18) -.0037(16) -.0040(14) -.0021(16)
C9 .025(2) .030(2) .0198(18) -.0008(17) .0035(15) -.0049(16)
C10 .038(2) .024(2) .0303(19) -.0010(17) -.0045(17) .0015(17)
C11 .040(2) .038(2) .030(2) -.0129(19) .0009(17) .0048(18)
C12 .033(2) .045(3) .032(2) -.0081(19) .0077(17) -.0039(19)
C13 .034(2) .029(2) .027(2) -.0028(17) -.0018(17) -.0030(17)
C14 .034(2) .026(2) .037(2) -.0014(17) .0024(17) .0065(17)

loop_
_atom_type_symbol
_atom_type_description
_atom_type_scat_dispersion_real
_atom_type_scat_dispersion_imag
_atom_type_scat_source
C C 0.0033 0.0016 'International Tables Vol C Tables 4.2.6.8 and 6.1.1.4'
H H 0.0000 0.0000 'International Tables Vol C Tables 4.2.6.8 and 6.1.1.4'
N N 0.0061 0.0033 'International Tables Vol C Tables 4.2.6.8 and 6.1.1.4'
O O 0.0106 0.0060 'International Tables Vol C Tables 4.2.6.8 and 6.1.1.4'
F F 0.0171 0.0103 'International Tables Vol C Tables 4.2.6.8 and 6.1.1.4'

loop_
_geom_angle_atom_site_label_1
_geom_angle_atom_site_label_2
_geom_angle_atom_site_label_3
_geom_angle
_geom_angle_publ_flag
C2 N1 C14 124.1(3) n
O2 N2 O3 122.8(3) n
O2 N2 C5 118.1(3) n
O3 N2 C5 119.1(3) n
C6 C1 C2 118.8(3) n
C6 C1 C7 119.9(3) n
C2 C1 C7 121.2(3) n
N1 C2 C3 120.2(3) n
N1 C2 C1 121.8(3) n
C3 C2 C1 118.0(3) n
C4 C3 C2 121.6(3) n
C3 C4 C5 119.4(3) n
C6 C5 C4 120.8(3) n
C6 C5 N2 120.0(3) n
C4 C5 N2 119.1(3) n
C5 C6 C1 121.4(3) n
O1 C7 C1 122.2(3) n
O1 C7 C8 117.3(3) n
C1 C7 C8 120.5(3) n
C9 C8 C13 116.4(3) n
C9 C8 C7 125.2(2) n
C13 C8 C7 118.1(3) n
F1 C9 C10 117.9(3) n
F1 C9 C8 118.2(3) n
C10 C9 C8 123.9(3) n
C9 C10 C11 118.8(3) n
C10 C11 C12 119.7(3) n
C13 C12 C11 120.4(3) n
C12 C13 C8 120.7(3) n

loop_
_geom_bond_atom_site_label_1
_geom_bond_atom_site_label_2
_geom_bond_site_symmetry_2
_geom_bond_distance
_geom_bond_publ_flag
F1 C9 . 1.365(3) y
O1 C7 . 1.230(3) y
O2 N2 . 1.236(3) y
O3 N2 . 1.236(3) y
N1 C2 . 1.343(3) y
N1 C14 . 1.471(3) n
N2 C5 . 1.447(4) y
C1 C6 . 1.395(4) n
C1 C2 . 1.427(4) n
C1 C7 . 1.478(4) n
C2 C3 . 1.425(4) n
C3 C4 . 1.369(4) n
C4 C5 . 1.393(4) n
C5 C6 . 1.373(4) n
C7 C8 . 1.507(4) n
C8 C9 . 1.377(4) n
C8 C13 . 1.403(3) n
C9 C10 . 1.368(4) n
C10 C11 . 1.372(3) n
C11 C12 . 1.388(4) n
C12 C13 . 1.378(4) n

loop_
_geom_torsion_atom_site_label_1
_geom_torsion_atom_site_label_2
_geom_torsion_atom_site_label_3
_geom_torsion_atom_site_label_4
_geom_torsion
_geom_torsion_publ_flag
C14 N1 C2 C3 2.4(4) n
C14 N1 C2 C1 -178.0(3) n
C6 C1 C2 N1 -178.5(2) n
C7 C1 C2 N1 -0.1(4) n
C6 C1 C2 C3 1.2(4) n
C7 C1 C2 C3 179.6(3) n
N1 C2 C3 C4 178.3(3) n
C1 C2 C3 C4 -1.4(4) n
C2 C3 C4 C5 0.8(4) n
C3 C4 C5 C6 -0.1(4) n
C3 C4 C5 N2 -178.5(3) n
O2 N2 C5 C6 -176.5(3) n
O3 N2 C5 C6 3.3(4) n
O2 N2 C5 C4 2.0(4) n
O3 N2 C5 C4 -178.2(3) n
C4 C5 C6 C1 -0.1(4) n
N2 C5 C6 C1 178.4(2) n
C2 C1 C6 C5 -0.5(4) n
C7 C1 C6 C5 -178.9(3) n
C6 C1 C7 O1 169.4(3) n
C2 C1 C7 O1 -9.0(4) n
C6 C1 C7 C8 -8.5(4) y
C2 C1 C7 C8 173.1(3) n
O1 C7 C8 C9 124.3(3) n
C1 C7 C8 C9 -57.7(4) y
O1 C7 C8 C13 -49.0(4) n
C1 C7 C8 C13 129.0(3) n
C13 C8 C9 F1 177.6(2) n
C7 C8 C9 F1 4.2(5) n
C13 C8 C9 C10 -1.0(5) n
C7 C8 C9 C10 -174.4(3) n
F1 C9 C10 C11 -179.1(3) n
C8 C9 C10 C11 -0.5(5) n
C9 C10 C11 C12 1.3(5) n
C10 C11 C12 C13 -0.5(5) n
C11 C12 C13 C8 -1.1(5) n
C9 C8 C13 C12 1.8(5) n
C7 C8 C13 C12 175.6(3) n

loop_
_cod_related_entry_id
_cod_related_entry_database
_cod_related_entry_code
1 ChemSpider 62974
